data_4331816
loop_
_publ_author_name
'Nakai, Misaki'
'Funabiki, Takuzo'
'Ohtsuki, Chikara'
'Harada, Masafumi'
'Ichimura, Akio'
'Tanaka, Rika'
'Kinoshita, Isamu'
'Mikuriya, Masahiro'
'Benten, Hiroaki'
'Ohkita, Hideo'
'Ito, Shinzaburo'
'Obata, Makoto'
'Yano, Shigenobu'

_publ_section_title
;
 Structure and Photochemical Properties of
 (\m-Alkoxo)bis(\m-carboxylato)diruthenium Complexes with Naphthylacetate
 Ligands
;
_journal_issue 7
_journal_name_full 'Inorganic Chemistry'
_journal_page_first 3048
_journal_page_last 3056
_journal_paper_doi 10.1021/ic051582u
_journal_volume 45
_journal_year 2006
_chemical_formula_moiety 'K + , C35 H31 N2 O13 Ru2 - , C H4 O '
_chemical_formula_sum 'C36 H35 K N2 O14 Ru2'
_chemical_formula_weight 960.92
_space_group_IT_number 61
_symmetry_cell_setting orthorhombic
_symmetry_Int_Tables_number 61
_symmetry_space_group_name_Hall '-P 2ac 2ab'
_symmetry_space_group_name_H-M 'P b c a'
_cell_angle_alpha 90
_cell_angle_beta 90
_cell_angle_gamma 90
_cell_formula_units_Z 8
_cell_length_a 10.6200(5)
_cell_length_b 20.270(1)
_cell_length_c 35.530(2)
_cell_measurement_reflns_used 15932
_cell_measurement_temperature 193.2
_cell_measurement_theta_max 27.5
_cell_measurement_theta_min 4.0
_cell_volume 7648.5(7)
_computing_cell_refinement CRYSTALCLEAR
_computing_data_collection CRYSTALCLEAR
_computing_data_reduction 'teXsan Ver. 2.0'
_computing_publication_material 'teXsan Ver. 2.0'
_computing_structure_refinement SHELXL97
_computing_structure_solution 'DIRDIF94 (PATTY)'
_diffrn_detector_area_resol_mean 14.62
_diffrn_measured_fraction_theta_full 0.9912
_diffrn_measured_fraction_theta_max 0.9912
_diffrn_measurement_device_type 'Rigaku/MSC Mercury CCD'
_diffrn_measurement_method \w
_diffrn_radiation_type 'Mo K\a'
_diffrn_radiation_wavelength 0.7107
_diffrn_reflns_av_R_equivalents 0.054
_diffrn_reflns_limit_h_max 9
_diffrn_reflns_limit_h_min -13
_diffrn_reflns_limit_k_max 26
_diffrn_reflns_limit_k_min -19
_diffrn_reflns_limit_l_max 38
_diffrn_reflns_limit_l_min -46
_diffrn_reflns_number 59400
_diffrn_reflns_theta_full 27.48
_diffrn_reflns_theta_max 27.48
_exptl_absorpt_coefficient_mu 0.969
_exptl_absorpt_correction_T_max 0.986
_exptl_absorpt_correction_T_min 0.861
_exptl_absorpt_correction_type integration
_exptl_absorpt_process_details '(Higashi, 1999)'
_exptl_crystal_colour Red
_exptl_crystal_density_diffrn 1.669
_exptl_crystal_density_method 'not measured'
_exptl_crystal_description Platelet
_exptl_crystal_F_000 3872.00
_exptl_crystal_size_max 0.430
_exptl_crystal_size_mid 0.150
_exptl_crystal_size_min 0.020
_refine_diff_density_max 0.96
_refine_diff_density_min -0.85
_refine_ls_goodness_of_fit_ref 1.131
_refine_ls_hydrogen_treatment constr
_refine_ls_number_parameters 501
_refine_ls_number_reflns 8689
_refine_ls_R_factor_gt 0.0519
_refine_ls_shift/su_max -0.0010
_refine_ls_structure_factor_coef Fsqd
_refine_ls_weighting_details 'w = 1/[\s^2^(Fo^2^) + (0.0509P)^2^+0.0000P] where P=(Fo^2^+2Fc^2^)/3'
_refine_ls_weighting_scheme calc
_refine_ls_wR_factor_ref 0.1218
_reflns_number_gt 7020
_reflns_number_total 8689
_reflns_threshold_expression >2.0sigma(I)
_cod_data_source_file ic051582usup1.cif
_cod_data_source_block Ru-2-Naph
_cod_original_sg_symbol_H-M 'P b c a      '
_cod_original_formula_sum 'C36 H35 K N2 O14 Ru2 '
_cod_database_code 4331816

loop_
_symmetry_equiv_pos_as_xyz
x,y,z
1/2+x,1/2-y,-z
-x,1/2+y,1/2-z
1/2-x,-y,1/2+z
-x,-y,-z
1/2-x,1/2+y,z
x,1/2-y,1/2+z
1/2+x,y,1/2-z

loop_
_atom_site_label
_atom_site_type_symbol
_atom_site_fract_x
_atom_site_fract_y
_atom_site_fract_z
_atom_site_U_iso_or_equiv
_atom_site_adp_type
_atom_site_occupancy
_atom_site_symmetry_multiplicity
_atom_site_calc_flag
_atom_site_refinement_flags
_atom_site_disorder_assembly
_atom_site_disorder_group
Ru(1) Ru -0.01844(3) -0.06276(2) 0.19815(1) 0.0221(1) Uani 1.00 1 d . . .
Ru(2) Ru 0.04981(3) 0.10093(2) 0.18318(1) 0.0217(1) Uani 1.00 1 d . . .
K(1) K -0.3110(1) -0.24944(6) 0.17355(3) 0.0363(2) Uani 1.00 1 d . . .
O(1) O 0.0925(3) 0.0137(1) 0.20341(8) 0.0206(6) Uani 1.00 1 d . . .
O(2) O 0.0476(3) -0.1513(2) 0.2961(1) 0.0394(8) Uani 1.00 1 d . . .
O(3) O -0.0305(3) -0.0827(2) 0.25286(9) 0.0279(7) Uani 1.00 1 d . . .
O(4) O -0.0473(4) -0.2482(2) 0.1616(1) 0.060(1) Uani 1.00 1 d . . .
O(5) O -0.1017(3) -0.1505(2) 0.1849(1) 0.0340(8) Uani 1.00 1 d . . .
O(6) O 0.1973(4) 0.2183(2) 0.2611(1) 0.053(1) Uani 1.00 1 d . . .
O(7) O 0.0645(3) 0.1520(2) 0.23098(9) 0.0337(7) Uani 1.00 1 d . . .
O(8) O 0.1600(4) 0.2545(2) 0.1216(1) 0.0482(10) Uani 1.00 1 d . . .
O(9) O 0.0384(3) 0.1876(2) 0.15493(9) 0.0301(7) Uani 1.00 1 d . . .
O(10) O -0.0086(3) -0.0492(2) 0.14099(9) 0.0343(8) Uani 1.00 1 d . . .
O(11) O 0.0382(3) 0.0579(2) 0.13104(9) 0.0362(8) Uani 1.00 1 d . . .
O(12) O -0.1890(3) -0.0111(2) 0.1998(1) 0.0357(8) Uani 1.00 1 d . . .
O(13) O -0.1463(3) 0.0957(2) 0.1876(1) 0.0337(8) Uani 1.00 1 d . . .
O(14) O 0.4048(6) 0.2920(3) 0.3980(2) 0.103(2) Uani 1.00 1 d . . .
N(1) N 0.1427(3) -0.1162(2) 0.1999(1) 0.0241(8) Uani 1.00 1 d . . .
N(2) N 0.2390(3) 0.1141(2) 0.1793(1) 0.0275(8) Uani 1.00 1 d . . .
C(1) C 0.2277(4) -0.0030(2) 0.2010(1) 0.0233(9) Uani 1.00 1 d . . .
C(2) C 0.2431(4) -0.0717(2) 0.1849(1) 0.0254(9) Uani 1.00 1 d . . .
C(3) C 0.2932(4) 0.0465(2) 0.1748(2) 0.033(1) Uani 1.00 1 d . . .
C(4) C 0.1663(4) -0.1361(2) 0.2400(1) 0.030(1) Uani 1.00 1 d . . .
C(5) C 0.0542(4) -0.1244(2) 0.2651(1) 0.0276(9) Uani 1.00 1 d . . .
C(6) C 0.1192(5) -0.1749(2) 0.1753(2) 0.038(1) Uani 1.00 1 d . . .
C(7) C -0.0198(5) -0.1939(3) 0.1741(2) 0.038(1) Uani 1.00 1 d . . .
C(8) C 0.2835(5) 0.1468(2) 0.2149(2) 0.038(1) Uani 1.00 1 d . . .
C(9) C 0.1760(5) 0.1766(2) 0.2375(1) 0.036(1) Uani 1.00 1 d . . .
C(10) C 0.2571(5) 0.1581(2) 0.1461(2) 0.034(1) Uani 1.00 1 d . . .
C(11) C 0.1451(5) 0.2048(2) 0.1406(1) 0.034(1) Uani 1.00 1 d . . .
C(12) C 0.0147(5) -0.0001(3) 0.1202(1) 0.034(1) Uani 1.00 1 d . . .
C(13) C 0.0259(7) -0.0137(3) 0.0789(2) 0.064(2) Uani 1.00 1 d . . .
C(14) C -0.0308(6) 0.0371(3) 0.0533(2) 0.045(1) Uani 1.00 1 d . . .
C(15) C 0.0421(7) 0.0727(4) 0.0294(2) 0.063(2) Uani 1.00 1 d . . .
C(16) C -0.0191(8) 0.1173(4) 0.0019(2) 0.072(2) Uani 1.00 1 d . . .
C(17) C 0.050(1) 0.1524(5) -0.0240(3) 0.113(3) Uani 1.00 1 d . . .
C(18) C -0.010(1) 0.1887(5) -0.0490(4) 0.147(6) Uani 1.00 1 d . . .
C(19) C -0.139(1) 0.1951(5) -0.0513(3) 0.113(4) Uani 1.00 1 d . . .
C(20) C -0.213(1) 0.1602(5) -0.0259(3) 0.119(4) Uani 1.00 1 d . . .
C(21) C -0.1512(7) 0.1189(4) 0.0030(2) 0.064(2) Uani 1.00 1 d . . .
C(22) C -0.2183(8) 0.0827(5) 0.0279(3) 0.090(3) Uani 1.00 1 d . . .
C(23) C -0.1608(7) 0.0431(5) 0.0521(2) 0.079(2) Uani 1.00 1 d . . .
C(24) C -0.2188(4) 0.0476(2) 0.1931(1) 0.0266(10) Uani 1.00 1 d . . .
C(25) C -0.3585(4) 0.0619(3) 0.1903(1) 0.032(1) Uani 1.00 1 d . . .
C(26) C -0.4051(4) 0.0460(2) 0.1511(1) 0.0277(10) Uani 1.00 1 d . . .
C(27) C -0.4375(4) 0.0960(2) 0.1270(2) 0.034(1) Uani 1.00 1 d . . .
C(28) C -0.4935(5) 0.0828(3) 0.0918(2) 0.039(1) Uani 1.00 1 d . . .
C(29) C -0.5319(6) 0.1337(4) 0.0676(2) 0.063(2) Uani 1.00 1 d . . .
C(30) C -0.5897(8) 0.1203(5) 0.0344(2) 0.084(3) Uani 1.00 1 d . . .
C(31) C -0.6121(7) 0.0557(6) 0.0238(2) 0.091(3) Uani 1.00 1 d . . .
C(32) C -0.5787(7) 0.0046(5) 0.0465(2) 0.077(2) Uani 1.00 1 d . . .
C(33) C -0.5176(5) 0.0158(3) 0.0812(2) 0.048(1) Uani 1.00 1 d . . .
C(34) C -0.4793(6) -0.0346(3) 0.1060(2) 0.056(2) Uani 1.00 1 d . . .
C(35) C -0.4239(5) -0.0203(3) 0.1400(2) 0.042(1) Uani 1.00 1 d . . .
C(36) C 0.380(2) 0.2464(8) 0.4290(4) 0.102(4) Uani 0.61 2 d P A 1
C(37) C 0.509(2) 0.301(1) 0.4291(6) 0.102(4) Uani 0.39 3 d P A 2
H(1) H 0.2645 -0.0011 0.2255 0.0233 Uiso 1.00 1 calc . . .
H(2) H 0.3244 -0.0880 0.1910 0.0253 Uiso 1.00 1 calc . . .
H(3) H 0.2361 -0.0690 0.1579 0.0253 Uiso 1.00 1 calc . . .
H(4) H 0.2815 0.0319 0.1494 0.0333 Uiso 1.00 1 calc . . .
H(5) H 0.3805 0.0470 0.1804 0.0333 Uiso 1.00 1 calc . . .
H(6) H 0.1874 -0.1824 0.2407 0.0295 Uiso 1.00 1 calc . . .
H(7) H 0.2370 -0.1121 0.2496 0.0295 Uiso 1.00 1 calc . . .
H(8) H 0.1468 -0.1665 0.1502 0.0382 Uiso 1.00 1 calc . . .
H(9) H 0.1664 -0.2125 0.1846 0.0382 Uiso 1.00 1 calc . . .
H(10) H 0.3265 0.1143 0.2305 0.0379 Uiso 1.00 1 calc . . .
H(11) H 0.3443 0.1801 0.2088 0.0379 Uiso 1.00 1 calc . . .
H(12) H 0.3315 0.1829 0.1486 0.0344 Uiso 1.00 1 calc . . .
H(13) H 0.2644 0.1310 0.1236 0.0344 Uiso 1.00 1 calc . . .
H(14) H 0.1161 -0.0166 0.0728 0.0643 Uiso 1.00 1 calc . . .
H(15) H -0.0090 -0.0561 0.0734 0.0643 Uiso 1.00 1 calc . . .
H(16) H 0.1328 0.0696 0.0307 0.0627 Uiso 1.00 1 calc . . .
H(17) H 0.1428 0.1501 -0.0229 0.1134 Uiso 1.00 1 calc . . .
H(18) H 0.0446 0.2168 -0.0665 0.1467 Uiso 1.00 1 calc . . .
H(19) H -0.1753 0.2194 -0.0716 0.1133 Uiso 1.00 1 calc . . .
H(20) H -0.3002 0.1659 -0.0283 0.1193 Uiso 1.00 1 calc . . .
H(21) H -0.3088 0.0849 0.0284 0.0902 Uiso 1.00 1 calc . . .
H(22) H -0.2122 0.0181 0.0699 0.0795 Uiso 1.00 1 calc . . .
H(23) H -0.4022 0.0364 0.2088 0.0319 Uiso 1.00 1 calc . . .
H(24) H -0.3715 0.1078 0.1959 0.0319 Uiso 1.00 1 calc . . .
H(25) H -0.4223 0.1408 0.1346 0.0338 Uiso 1.00 1 calc . . .
H(26) H -0.5160 0.1797 0.0757 0.0628 Uiso 1.00 1 calc . . .
H(27) H -0.6127 0.1588 0.0184 0.0842 Uiso 1.00 1 calc . . .
H(28) H -0.6483 0.0485 -0.0004 0.0907 Uiso 1.00 1 calc . . .
H(29) H -0.6001 -0.0410 0.0390 0.0767 Uiso 1.00 1 calc . . .
H(30) H -0.4933 -0.0793 0.0991 0.0556 Uiso 1.00 1 calc . . .
H(31) H -0.3986 -0.0562 0.1559 0.0425 Uiso 1.00 1 calc . . .
H(32) H 0.4763 0.2852 0.3903 0.1025 Uiso 0.61 2 calc P A 1
H(33) H 0.2973 0.2524 0.4385 0.1017 Uiso 0.61 2 calc P A 1
H(34) H 0.3874 0.2012 0.4203 0.1017 Uiso 0.61 2 calc P A 1
H(35) H 0.4392 0.2524 0.4488 0.1017 Uiso 0.61 2 calc P A 1
H(36) H 0.3489 0.2665 0.4066 0.1025 Uiso 0.39 3 calc P A 2
H(37) H 0.5403 0.2574 0.4362 0.1017 Uiso 0.39 3 calc P A 2
H(38) H 0.5710 0.3273 0.4209 0.1017 Uiso 0.39 3 calc P A 2
H(39) H 0.4682 0.3183 0.4515 0.1017 Uiso 0.39 3 calc P A 2

loop_
_atom_site_aniso_label
_atom_site_aniso_U_11
_atom_site_aniso_U_22
_atom_site_aniso_U_33
_atom_site_aniso_U_12
_atom_site_aniso_U_13
_atom_site_aniso_U_23
Ru(1) 0.0157(2) 0.0234(2) 0.0272(2) -0.0019(1) -0.0003(1) 0.0019(2)
Ru(2) 0.0183(2) 0.0214(2) 0.0253(2) 0.0024(1) 0.0001(1) 0.0013(1)
K(1) 0.0323(6) 0.0377(6) 0.0388(6) 0.0001(4) -0.0049(4) -0.0067(5)
O(1) 0.014(1) 0.021(1) 0.027(2) 0.005(1) -0.001(1) 0.002(1)
O(2) 0.046(2) 0.037(2) 0.035(2) 0.009(2) 0.006(2) 0.010(2)
O(3) 0.025(2) 0.030(2) 0.028(2) 0.005(1) 0.004(1) 0.005(1)
O(4) 0.049(2) 0.041(2) 0.091(4) -0.017(2) 0.013(2) -0.031(2)
O(5) 0.029(2) 0.029(2) 0.045(2) -0.012(1) -0.003(1) -0.004(2)
O(6) 0.083(3) 0.032(2) 0.044(2) -0.013(2) -0.017(2) -0.005(2)
O(7) 0.040(2) 0.028(2) 0.032(2) -0.004(1) 0.001(1) -0.005(1)
O(8) 0.057(2) 0.037(2) 0.051(2) 0.006(2) 0.009(2) 0.023(2)
O(9) 0.032(2) 0.025(2) 0.033(2) 0.003(1) 0.002(1) 0.004(1)
O(10) 0.041(2) 0.034(2) 0.028(2) -0.007(1) -0.006(1) 0.001(1)
O(11) 0.052(2) 0.032(2) 0.024(2) 0.003(2) 0.000(1) 0.001(1)
O(12) 0.018(2) 0.043(2) 0.046(2) 0.002(1) -0.001(1) 0.014(2)
O(13) 0.023(2) 0.025(2) 0.053(2) 0.004(1) -0.001(1) -0.003(2)
O(14) 0.115(5) 0.095(4) 0.097(5) 0.021(4) 0.004(4) -0.024(4)
N(1) 0.024(2) 0.018(2) 0.031(2) -0.003(1) 0.003(1) -0.002(2)
N(2) 0.023(2) 0.022(2) 0.038(2) -0.002(1) 0.001(2) 0.006(2)
C(1) 0.013(2) 0.023(2) 0.034(2) 0.003(1) -0.002(2) 0.004(2)
C(2) 0.018(2) 0.027(2) 0.031(2) 0.001(2) 0.002(2) 0.002(2)
C(3) 0.015(2) 0.025(2) 0.060(3) 0.002(2) 0.007(2) 0.008(2)
C(4) 0.026(2) 0.026(2) 0.037(3) 0.005(2) 0.003(2) 0.013(2)
C(5) 0.028(2) 0.023(2) 0.032(3) -0.002(2) 0.001(2) 0.002(2)
C(6) 0.034(3) 0.027(3) 0.054(3) -0.001(2) 0.006(2) -0.017(2)
C(7) 0.036(3) 0.036(3) 0.043(3) -0.005(2) 0.004(2) -0.010(2)
C(8) 0.030(3) 0.027(3) 0.056(3) -0.010(2) -0.013(2) 0.009(2)
C(9) 0.050(3) 0.021(2) 0.036(3) -0.007(2) -0.008(2) 0.007(2)
C(10) 0.033(3) 0.030(3) 0.041(3) -0.001(2) 0.010(2) 0.011(2)
C(11) 0.041(3) 0.030(3) 0.030(3) 0.000(2) 0.004(2) 0.005(2)
C(12) 0.041(3) 0.037(3) 0.023(2) 0.004(2) -0.003(2) -0.001(2)
C(13) 0.102(6) 0.054(4) 0.037(3) 0.010(4) 0.002(3) -0.002(3)
C(14) 0.058(4) 0.054(3) 0.024(3) 0.000(3) -0.003(2) -0.005(2)
C(15) 0.062(4) 0.066(5) 0.060(4) 0.009(3) 0.004(3) -0.004(4)
C(16) 0.096(6) 0.075(5) 0.045(4) -0.023(4) 0.004(4) -0.004(4)
C(17) 0.122(9) 0.089(7) 0.129(9) -0.023(6) -0.017(7) 0.031(6)
C(18) 0.16(1) 0.080(7) 0.20(1) -0.026(7) -0.099(10) 0.066(8)
C(19) 0.17(1) 0.079(6) 0.092(7) -0.017(7) -0.065(7) 0.037(5)
C(20) 0.15(1) 0.097(8) 0.112(9) 0.011(7) -0.058(7) -0.007(7)
C(21) 0.068(5) 0.062(4) 0.063(5) 0.008(3) -0.020(4) -0.004(4)
C(22) 0.064(5) 0.127(8) 0.079(6) 0.009(5) -0.008(4) -0.011(6)
C(23) 0.062(5) 0.112(7) 0.065(5) 0.001(4) -0.012(4) -0.014(5)
C(24) 0.022(2) 0.036(3) 0.022(2) 0.008(2) 0.001(2) -0.001(2)
C(25) 0.018(2) 0.044(3) 0.034(3) 0.007(2) 0.003(2) -0.003(2)
C(26) 0.020(2) 0.029(2) 0.034(3) 0.004(2) 0.002(2) -0.003(2)
C(27) 0.030(2) 0.030(3) 0.042(3) 0.001(2) 0.001(2) -0.006(2)
C(28) 0.032(3) 0.048(3) 0.037(3) 0.012(2) 0.001(2) -0.002(2)
C(29) 0.059(4) 0.081(5) 0.047(4) 0.021(3) -0.001(3) 0.022(4)
C(30) 0.073(5) 0.120(7) 0.059(5) 0.031(5) 0.000(4) 0.026(5)
C(31) 0.059(5) 0.168(10) 0.045(4) 0.036(6) -0.017(3) -0.019(5)
C(32) 0.051(4) 0.122(7) 0.057(5) 0.002(4) -0.007(3) -0.036(5)
C(33) 0.039(3) 0.061(4) 0.044(3) 0.006(3) -0.002(2) -0.018(3)
C(34) 0.061(4) 0.045(3) 0.061(4) -0.006(3) 0.001(3) -0.023(3)
C(35) 0.045(3) 0.031(3) 0.051(3) 0.007(2) 0.001(2) 0.001(2)
C(36) 0.11(1) 0.12(1) 0.072(8) 0.010(8) 0.030(7) 0.036(8)
C(37) 0.11(1) 0.12(1) 0.072(8) 0.010(8) 0.030(7) 0.036(8)

loop_
_atom_type_symbol
_atom_type_description
_atom_type_scat_dispersion_real
_atom_type_scat_dispersion_imag
_atom_type_scat_source
C C 0.003 0.002
;International Tables for Crystallography
(1992, Vol. C, Tables 4.2.6.8 and 6.1.1.4)
;
H H 0.000 0.000
;International Tables for Crystallography
(1992, Vol. C, Table 6.1.1.4)
;
K K 0.200 0.250
;International Tables for Crystallography
(1992, Vol. C, Tables 4.2.6.8 and 6.1.1.4)
;
N N 0.006 0.003
;International Tables for Crystallography
(1992, Vol. C, Tables 4.2.6.8 and 6.1.1.4)
;
O O 0.011 0.006
;International Tables for Crystallography
(1992, Vol. C, Tables 4.2.6.8 and 6.1.1.4)
;
Ru Ru -1.259 0.836
;International Tables for Crystallography
(1992, Vol. C, Tables 4.2.6.8 and 6.1.1.4)
;

loop_
_geom_angle_atom_site_label_1
_geom_angle_atom_site_label_2
_geom_angle_atom_site_label_3
_geom_angle
_geom_angle_publ_flag
O(1) Ru(1) O(3) 96.1(1) yes
O(1) Ru(1) O(5) 166.8(1) yes
O(1) Ru(1) O(10) 87.6(1) yes
O(1) Ru(1) O(12) 97.0(1) yes
O(1) Ru(1) N(1) 85.0(1) yes
O(3) Ru(1) O(5) 91.2(1) yes
O(3) Ru(1) O(10) 175.9(1) yes
O(3) Ru(1) O(12) 91.0(1) yes
O(3) Ru(1) N(1) 85.2(1) yes
O(5) Ru(1) O(10) 84.8(1) yes
O(5) Ru(1) O(12) 93.9(1) yes
O(5) Ru(1) N(1) 84.7(1) yes
O(10) Ru(1) O(12) 90.3(1) yes
O(10) Ru(1) N(1) 93.3(1) yes
O(12) Ru(1) N(1) 175.9(1) yes
O(1) Ru(2) O(7) 97.9(1) yes
O(1) Ru(2) O(9) 167.5(1) yes
O(1) Ru(2) O(11) 87.8(1) yes
O(1) Ru(2) O(13) 99.1(1) yes
O(1) Ru(2) N(2) 85.1(1) yes
O(7) Ru(2) O(9) 88.7(1) yes
O(7) Ru(2) O(11) 173.8(1) yes
O(7) Ru(2) O(13) 92.3(1) yes
O(7) Ru(2) N(2) 85.0(1) yes
O(9) Ru(2) O(11) 85.3(1) yes
O(9) Ru(2) O(13) 91.2(1) yes
O(9) Ru(2) N(2) 84.9(1) yes
O(11) Ru(2) O(13) 89.2(1) yes
O(11) Ru(2) N(2) 93.1(1) yes
O(13) Ru(2) N(2) 175.4(1) yes
Ru(1) O(1) Ru(2) 122.7(1) yes
Ru(1) O(1) C(1) 113.4(2) yes
Ru(2) O(1) C(1) 114.2(2) yes
Ru(1) O(3) C(5) 114.3(3) yes
Ru(1) O(5) C(7) 111.7(3) yes
Ru(2) O(7) C(9) 114.8(3) yes
Ru(2) O(9) C(11) 112.2(3) yes
Ru(1) O(10) C(12) 133.9(3) yes
Ru(2) O(11) C(12) 133.1(3) yes
Ru(1) O(12) C(24) 133.4(3) yes
Ru(2) O(13) C(24) 131.3(3) yes
C(36) O(14) C(37) 71(1) yes
C(36) O(14) H(32) 108.2 no
C(36) O(14) H(36) 38.2 no
C(37) O(14) H(32) 66.7 no
C(37) O(14) H(36) 108.4 no
H(32) O(14) H(36) 132.0 no
Ru(1) N(1) C(2) 105.6(2) yes
Ru(1) N(1) C(4) 108.2(3) yes
Ru(1) N(1) C(6) 105.5(3) yes
C(2) N(1) C(4) 112.4(3) yes
C(2) N(1) C(6) 113.0(3) yes
C(4) N(1) C(6) 111.6(3) yes
Ru(2) N(2) C(3) 105.5(3) yes
Ru(2) N(2) C(8) 108.1(3) yes
Ru(2) N(2) C(10) 105.0(3) yes
C(3) N(2) C(8) 111.8(4) yes
C(3) N(2) C(10) 114.5(4) yes
C(8) N(2) C(10) 111.2(4) yes
O(1) C(1) C(2) 109.8(3) yes
O(1) C(1) C(3) 109.1(3) yes
O(1) C(1) H(1) 109.5 no
C(2) C(1) C(3) 108.9(4) yes
C(2) C(1) H(1) 109.7 no
C(3) C(1) H(1) 109.9 no
N(1) C(2) C(1) 110.1(3) yes
N(1) C(2) H(2) 111.0 no
N(1) C(2) H(3) 109.5 no
C(1) C(2) H(2) 109.4 no
C(1) C(2) H(3) 108.3 no
H(2) C(2) H(3) 108.4 no
N(2) C(3) C(1) 111.1(4) yes
N(2) C(3) H(4) 109.5 no
N(2) C(3) H(5) 110.1 no
C(1) C(3) H(4) 108.0 no
C(1) C(3) H(5) 109.0 no
H(4) C(3) H(5) 109.0 no
N(1) C(4) C(5) 112.8(4) yes
N(1) C(4) H(6) 108.8 no
N(1) C(4) H(7) 109.4 no
C(5) C(4) H(6) 108.9 no
C(5) C(4) H(7) 109.2 no
H(6) C(4) H(7) 107.6 no
O(2) C(5) O(3) 123.0(4) yes
O(2) C(5) C(4) 120.3(4) yes
O(3) C(5) C(4) 116.6(4) yes
N(1) C(6) C(7) 112.2(4) yes
N(1) C(6) H(8) 110.6 no
N(1) C(6) H(9) 109.7 no
C(7) C(6) H(8) 108.6 no
C(7) C(6) H(9) 108.0 no
H(8) C(6) H(9) 107.6 no
O(4) C(7) O(5) 124.0(5) yes
O(4) C(7) C(6) 117.9(5) yes
O(5) C(7) C(6) 118.0(4) yes
N(2) C(8) C(9) 112.5(4) yes
N(2) C(8) H(10) 109.1 no
N(2) C(8) H(11) 109.2 no
C(9) C(8) H(10) 108.7 no
C(9) C(8) H(11) 110.3 no
H(10) C(8) H(11) 106.8 no
O(6) C(9) O(7) 123.9(5) yes
O(6) C(9) C(8) 120.1(5) yes
O(7) C(9) C(8) 115.9(4) yes
N(2) C(10) C(11) 111.8(4) yes
N(2) C(10) H(12) 110.6 no
N(2) C(10) H(13) 108.8 no
C(11) C(10) H(12) 109.5 no
C(11) C(10) H(13) 107.9 no
H(12) C(10) H(13) 108.2 no
O(8) C(11) O(9) 123.7(5) yes
O(8) C(11) C(10) 118.6(4) yes
O(9) C(11) C(10) 117.6(4) yes
O(10) C(12) O(11) 126.5(5) yes
O(10) C(12) C(13) 116.3(5) yes
O(11) C(12) C(13) 116.9(5) yes
C(12) C(13) C(14) 115.9(5) yes
C(12) C(13) H(14) 107.7 no
C(12) C(13) H(15) 109.5 no
C(14) C(13) H(14) 107.4 no
C(14) C(13) H(15) 109.7 no
H(14) C(13) H(15) 106.2 no
C(13) C(14) C(15) 121.0(6) yes
C(13) C(14) C(23) 118.6(6) yes
C(15) C(14) C(23) 120.2(6) yes
C(14) C(15) C(16) 119.1(6) yes
C(14) C(15) H(16) 120.3 no
C(16) C(15) H(16) 120.5 no
C(15) C(16) C(17) 121.6(8) yes
C(15) C(16) C(21) 115.7(7) yes
C(17) C(16) C(21) 122.6(8) yes
C(16) C(17) C(18) 118(1) yes
C(16) C(17) H(17) 118.7 no
C(18) C(17) H(17) 122.6 no
C(17) C(18) C(19) 125(1) yes
C(17) C(18) H(18) 116.3 no
C(19) C(18) H(18) 118.4 no
C(18) C(19) C(20) 118(1) yes
C(18) C(19) H(19) 120.0 no
C(20) C(19) H(19) 121.3 no
C(19) C(20) C(21) 119(1) yes
C(19) C(20) H(20) 115.9 no
C(21) C(20) H(20) 124.9 no
C(16) C(21) C(20) 115.9(8) yes
C(16) C(21) C(22) 122.1(7) yes
C(20) C(21) C(22) 121.9(8) yes
C(21) C(22) C(23) 120.8(8) yes
C(21) C(22) H(21) 120.8 no
C(23) C(22) H(21) 118.5 no
C(14) C(23) C(22) 122.1(7) yes
C(14) C(23) H(22) 119.5 no
C(22) C(23) H(22) 118.5 no
O(12) C(24) O(13) 127.7(4) yes
O(12) C(24) C(25) 116.2(4) yes
O(13) C(24) C(25) 116.2(4) yes
C(24) C(25) C(26) 109.9(4) yes
C(24) C(25) H(23) 109.1 no
C(24) C(25) H(24) 108.2 no
C(26) C(25) H(23) 111.0 no
C(26) C(25) H(24) 110.4 no
H(23) C(25) H(24) 108.1 no
C(25) C(26) C(27) 120.0(4) yes
C(25) C(26) C(35) 120.4(4) yes
C(27) C(26) C(35) 119.4(5) yes
C(26) C(27) C(28) 121.4(5) yes
C(26) C(27) H(25) 118.8 no
C(28) C(27) H(25) 119.8 no
C(27) C(28) C(29) 121.7(5) yes
C(27) C(28) C(33) 119.2(5) yes
C(29) C(28) C(33) 119.1(5) yes
C(28) C(29) C(30) 121.0(7) yes
C(28) C(29) H(26) 117.8 no
C(30) C(29) H(26) 121.1 no
C(29) C(30) C(31) 120.4(8) yes
C(29) C(30) H(27) 116.7 no
C(31) C(30) H(27) 122.9 no
C(30) C(31) C(32) 120.8(7) yes
C(30) C(31) H(28) 117.5 no
C(32) C(31) H(28) 121.7 no
C(31) C(32) C(33) 121.0(8) yes
C(31) C(32) H(29) 119.4 no
C(33) C(32) H(29) 119.5 no
C(28) C(33) C(32) 117.7(6) yes
C(28) C(33) C(34) 118.2(5) yes
C(32) C(33) C(34) 124.1(6) yes
C(33) C(34) C(35) 121.3(6) yes
C(33) C(34) H(30) 119.2 no
C(35) C(34) H(30) 119.5 no
C(26) C(35) C(34) 120.4(5) yes
C(26) C(35) H(31) 121.1 no
C(34) C(35) H(31) 118.5 no
O(14) C(36) C(37) 57.5(9) yes
O(14) C(36) H(33) 110.6 no
O(14) C(36) H(34) 109.9 no
O(14) C(36) H(35) 111.0 no
O(14) C(36) H(36) 33.2 no
C(37) C(36) H(33) 129.7 no
C(37) C(36) H(34) 122.4 no
C(37) C(36) H(35) 53.6 no
C(37) C(36) H(36) 90.0 no
H(33) C(36) H(34) 107.8 no
H(33) C(36) H(35) 109.6 no
H(33) C(36) H(36) 85.2 no
H(34) C(36) H(35) 107.9 no
H(34) C(36) H(36) 99.4 no
H(35) C(36) H(36) 142.4 no
O(14) C(37) C(36) 51.5(9) yes
O(14) C(37) H(37) 107.7 no
O(14) C(37) H(38) 111.1 no
O(14) C(37) H(39) 107.5 no
C(36) C(37) H(37) 71.8 no
C(36) C(37) H(38) 160.7 no
C(36) C(37) H(39) 82.8 no
H(37) C(37) H(38) 111.7 no
H(37) C(37) H(39) 105.2 no
H(38) C(37) H(39) 113.2 no
O(14) H(36) C(36) 108.6 no

loop_
_geom_bond_atom_site_label_1
_geom_bond_atom_site_label_2
_geom_bond_distance
_geom_bond_publ_flag
Ru(1) O(1) 1.956(3) yes
Ru(1) O(3) 1.989(3) yes
Ru(1) O(5) 2.041(3) yes
Ru(1) O(10) 2.052(3) yes
Ru(1) O(12) 2.093(3) yes
Ru(1) N(1) 2.026(3) yes
Ru(2) O(1) 1.962(3) yes
Ru(2) O(7) 1.995(3) yes
Ru(2) O(9) 2.026(3) yes
Ru(2) O(11) 2.051(3) yes
Ru(2) O(13) 2.092(3) yes
Ru(2) N(2) 2.032(4) yes
O(1) C(1) 1.477(5) yes
O(2) C(5) 1.229(6) yes
O(3) C(5) 1.310(5) yes
O(4) C(7) 1.223(7) yes
O(5) C(7) 1.296(6) yes
O(6) C(9) 1.213(6) yes
O(7) C(9) 1.306(6) yes
O(8) C(11) 1.223(6) yes
O(9) C(11) 1.290(6) yes
O(10) C(12) 1.263(6) yes
O(11) C(12) 1.263(6) yes
O(12) C(24) 1.254(6) yes
O(13) C(24) 1.258(5) yes
O(14) C(36) 1.46(2) yes
O(14) C(37) 1.58(2) yes
O(14) H(32) 0.819 no
O(14) H(36) 0.844 no
N(1) C(2) 1.495(6) yes
N(1) C(4) 1.504(6) yes
N(1) C(6) 1.497(6) yes
N(2) C(3) 1.494(6) yes
N(2) C(8) 1.506(7) yes
N(2) C(10) 1.492(6) yes
C(1) C(2) 1.514(6) yes
C(1) C(3) 1.534(6) yes
C(1) H(1) 0.957 no
C(2) H(2) 0.950 no
C(2) H(3) 0.963 no
C(3) H(4) 0.958 no
C(3) H(5) 0.947 no
C(4) C(5) 1.505(6) yes
C(4) H(6) 0.965 no
C(4) H(7) 0.957 no
C(6) C(7) 1.526(7) yes
C(6) H(8) 0.951 no
C(6) H(9) 0.970 no
C(8) C(9) 1.520(7) yes
C(8) H(10) 0.972 no
C(8) H(11) 0.959 no
C(10) C(11) 1.533(7) yes
C(10) H(12) 0.941 no
C(10) H(13) 0.974 no
C(12) C(13) 1.500(8) yes
C(13) C(14) 1.499(9) yes
C(13) H(14) 0.983 no
C(13) H(15) 0.957 no
C(14) C(15) 1.356(9) yes
C(14) C(23) 1.387(10) yes
C(15) C(16) 1.48(1) yes
C(15) H(16) 0.965 no
C(16) C(17) 1.37(1) yes
C(16) C(21) 1.40(1) yes
C(17) C(18) 1.32(2) yes
C(17) H(17) 0.988 no
C(18) C(19) 1.37(2) yes
C(18) H(18) 1.025 no
C(19) C(20) 1.39(2) yes
C(19) H(19) 0.958 no
C(20) C(21) 1.48(1) yes
C(20) H(20) 0.939 no
C(21) C(22) 1.35(1) yes
C(22) C(23) 1.33(1) yes
C(22) H(21) 0.963 no
C(23) H(22) 0.975 no
C(24) C(25) 1.515(6) yes
C(25) C(26) 1.512(7) yes
C(25) H(23) 0.955 no
C(25) H(24) 0.961 no
C(26) C(27) 1.369(7) yes
C(26) C(35) 1.415(7) yes
C(27) C(28) 1.412(7) yes
C(27) H(25) 0.960 no
C(28) C(29) 1.402(9) yes
C(28) C(33) 1.431(9) yes
C(29) C(30) 1.36(1) yes
C(29) H(26) 0.990 no
C(30) C(31) 1.38(2) yes
C(30) H(27) 0.997 no
C(31) C(32) 1.36(1) yes
C(31) H(28) 0.950 no
C(32) C(33) 1.412(10) yes
C(32) H(29) 0.989 no
C(33) C(34) 1.408(9) yes
C(34) C(35) 1.375(9) yes
C(34) H(30) 0.951 no
C(35) H(31) 0.959 no
C(36) H(33) 0.950 no
C(36) H(34) 0.970 no
C(36) H(35) 0.949 no
C(36) H(36) 0.954 no
C(37) H(37) 0.984 no
C(37) H(38) 0.889 no
C(37) H(39) 0.969 no

loop_
_geom_contact_atom_site_label_1
_geom_contact_atom_site_label_2
_geom_contact_distance
_geom_contact_site_symmetry_2
K(1) O(6) 2.697(4) 3_545
K(1) O(2) 2.716(4) 8_455
K(1) O(9) 2.811(3) 6_445
K(1) O(14) 2.857(7) 3_545
K(1) O(13) 3.210(3) 6_445
O(2) C(35) 3.508(7) 8_555
O(3) C(2) 3.275(5) 8_455
O(3) C(4) 3.407(5) 8_455
O(3) C(1) 3.449(5) 8_455
O(4) O(6) 3.247(6) 3_545
O(4) C(27) 3.392(7) 6_445
O(5) O(6) 3.434(5) 3_545
O(6) C(4) 3.372(6) 6_555
O(6) C(7) 3.466(7) 3_555
O(6) O(13) 3.501(5) 8_555
O(7) C(25) 3.439(6) 8_555
O(7) C(8) 3.550(6) 8_455
O(8) C(37) 2.59(2) 8_455
O(8) O(14) 2.899(8) 8_455
O(8) C(6) 3.344(6) 6_555
O(8) C(19) 3.44(1) 2_555
O(8) C(36) 3.48(2) 8_455
O(9) O(14) 3.168(7) 8_455
O(14) C(11) 3.393(8) 8_555
C(3) C(26) 3.313(6) 1_655
C(3) C(27) 3.474(7) 1_655
C(3) C(35) 3.520(7) 1_655
C(9) C(25) 3.480(7) 8_555
C(10) C(27) 3.545(7) 1_655
C(11) C(37) 3.47(2) 8_455
C(13) C(17) 3.51(1) 5_555
C(13) C(16) 3.56(1) 5_555
C(20) C(37) 3.45(2) 7_454
C(21) C(36) 3.55(2) 8_455
C(31) C(32) 3.44(1) 5_455
C(34) C(37) 3.56(3) 3_545

loop_
_geom_torsion_atom_site_label_1
_geom_torsion_atom_site_label_2
_geom_torsion_atom_site_label_3
_geom_torsion_atom_site_label_4
_geom_torsion
_geom_torsion_publ_flag
Ru(1) O(1) Ru(2) O(7) 123.9(2) yes
Ru(1) O(1) Ru(2) O(9) -114.8(5) yes
Ru(1) O(1) Ru(2) O(11) -58.6(2) yes
Ru(1) O(1) Ru(2) O(13) 30.3(2) yes
Ru(1) O(1) Ru(2) N(2) -151.9(2) yes
Ru(1) O(1) C(1) C(2) 14.9(4) yes
Ru(1) O(1) C(1) C(3) 134.2(3) yes
Ru(1) O(1) C(1) H(1) -105.6 no
Ru(1) O(3) C(5) O(2) -166.5(4) yes
Ru(1) O(3) C(5) C(4) 16.4(5) yes
Ru(1) O(5) C(7) O(4) -173.3(5) yes
Ru(1) O(5) C(7) C(6) 3.3(6) yes
Ru(1) O(10) C(12) O(11) -1.0(8) yes
Ru(1) O(10) C(12) C(13) 173.5(4) yes
Ru(1) O(12) C(24) O(13) -9.9(7) yes
Ru(1) O(12) C(24) C(25) 168.3(3) yes
Ru(1) N(1) C(2) C(1) 42.7(4) yes
Ru(1) N(1) C(2) H(2) 164.1 no
Ru(1) N(1) C(2) H(3) -76.3 no
Ru(1) N(1) C(4) C(5) 12.4(4) yes
Ru(1) N(1) C(4) H(6) 133.3 no
Ru(1) N(1) C(4) H(7) -109.4 no
Ru(1) N(1) C(6) C(7) -28.7(4) yes
Ru(1) N(1) C(6) H(8) 92.7 no
Ru(1) N(1) C(6) H(9) -148.8 no
Ru(2) O(1) Ru(1) O(3) -124.1(2) yes
Ru(2) O(1) Ru(1) O(5) 112.8(5) yes
Ru(2) O(1) Ru(1) O(10) 57.8(2) yes
Ru(2) O(1) Ru(1) O(12) -32.3(2) yes
Ru(2) O(1) Ru(1) N(1) 151.3(2) yes
Ru(2) O(1) C(1) C(2) -132.2(3) yes
Ru(2) O(1) C(1) C(3) -13.0(4) yes
Ru(2) O(1) C(1) H(1) 107.3 no
Ru(2) O(7) C(9) O(6) 166.1(4) yes
Ru(2) O(7) C(9) C(8) -17.3(5) yes
Ru(2) O(9) C(11) O(8) 178.2(4) yes
Ru(2) O(9) C(11) C(10) 1.6(5) yes
Ru(2) O(11) C(12) O(10) -0.4(8) yes
Ru(2) O(11) C(12) C(13) -174.9(4) yes
Ru(2) O(13) C(24) O(12) 4.6(7) yes
Ru(2) O(13) C(24) C(25) -173.5(3) yes
Ru(2) N(2) C(3) C(1) -41.6(4) yes
Ru(2) N(2) C(3) H(4) 77.7 no
Ru(2) N(2) C(3) H(5) -162.4 no
Ru(2) N(2) C(8) C(9) -15.6(5) yes
Ru(2) N(2) C(8) H(10) 105.2 no
Ru(2) N(2) C(8) H(11) -138.4 no
Ru(2) N(2) C(10) C(11) 30.4(4) yes
Ru(2) N(2) C(10) H(12) 152.7 no
Ru(2) N(2) C(10) H(13) -88.6 no
O(1) Ru(1) O(3) C(5) -91.4(3) yes
O(1) Ru(1) O(5) C(7) 22.1(8) yes
O(1) Ru(1) O(10) C(12) -24.1(4) yes
O(1) Ru(1) O(12) C(24) 22.5(4) yes
O(1) Ru(1) N(1) C(2) -27.6(3) yes
O(1) Ru(1) N(1) C(4) 92.9(3) yes
O(1) Ru(1) N(1) C(6) -147.5(3) yes
O(1) Ru(2) O(7) C(9) 90.7(3) yes
O(1) Ru(2) O(9) C(11) -23.7(7) yes
O(1) Ru(2) O(11) C(12) 26.0(4) yes
O(1) Ru(2) O(13) C(24) -14.3(4) yes
O(1) Ru(2) N(2) C(3) 27.2(3) yes
O(1) Ru(2) N(2) C(8) -92.6(3) yes
O(1) Ru(2) N(2) C(10) 148.6(3) yes
O(1) C(1) C(2) N(1) -38.5(5) yes
O(1) C(1) C(2) H(2) -160.7 no
O(1) C(1) C(2) H(3) 81.3 no
O(1) C(1) C(3) N(2) 36.5(5) yes
O(1) C(1) C(3) H(4) -83.6 no
O(1) C(1) C(3) H(5) 158.1 no
O(2) C(5) C(4) N(1) 163.3(4) yes
O(2) C(5) C(4) H(6) 42.5 no
O(2) C(5) C(4) H(7) -74.7 no
O(3) Ru(1) O(1) C(1) 92.0(3) yes
O(3) Ru(1) O(5) C(7) -101.5(3) yes
O(3) Ru(1) O(10) C(12) -178(1) yes
O(3) Ru(1) O(12) C(24) 118.8(4) yes
O(3) Ru(1) N(1) C(2) -124.1(3) yes
O(3) Ru(1) N(1) C(4) -3.6(3) yes
O(3) Ru(1) N(1) C(6) 116.0(3) yes
O(3) C(5) C(4) N(1) -19.5(5) yes
O(3) C(5) C(4) H(6) -140.3 no
O(3) C(5) C(4) H(7) 102.4 no
O(4) C(7) C(6) N(1) -165.2(5) yes
O(4) C(7) C(6) H(8) 72.3 no
O(4) C(7) C(6) H(9) -44.1 no
O(5) Ru(1) O(1) C(1) -31.2(7) yes
O(5) Ru(1) O(3) C(5) 77.5(3) yes
O(5) Ru(1) O(10) C(12) 166.8(4) yes
O(5) Ru(1) O(12) C(24) -149.9(4) yes
O(5) Ru(1) N(1) C(2) 144.2(3) yes
O(5) Ru(1) N(1) C(4) -95.3(3) yes
O(5) Ru(1) N(1) C(6) 24.3(3) yes
O(5) C(7) C(6) N(1) 17.9(6) yes
O(5) C(7) C(6) H(8) -104.5 no
O(5) C(7) C(6) H(9) 139.0 no
O(6) C(9) C(8) N(2) -161.0(4) yes
O(6) C(9) C(8) H(10) 78.0 no
O(6) C(9) C(8) H(11) -38.8 no
O(7) Ru(2) O(1) C(1) -92.3(3) yes
O(7) Ru(2) O(9) C(11) 98.4(3) yes
O(7) Ru(2) O(11) C(12) -177(1) yes
O(7) Ru(2) O(13) C(24) -112.7(4) yes
O(7) Ru(2) N(2) C(3) 125.6(3) yes
O(7) Ru(2) N(2) C(8) 5.8(3) yes
O(7) Ru(2) N(2) C(10) -113.0(3) yes
O(7) C(9) C(8) N(2) 22.3(6) yes
O(7) C(9) C(8) H(10) -98.7 no
O(7) C(9) C(8) H(11) 144.5 no
O(8) C(11) C(10) N(2) 160.5(4) yes
O(8) C(11) C(10) H(12) 37.6 no
O(8) C(11) C(10) H(13) -79.9 no
O(9) Ru(2) O(1) C(1) 28.9(7) yes
O(9) Ru(2) O(7) C(9) -78.7(3) yes
O(9) Ru(2) O(11) C(12) -164.4(4) yes
O(9) Ru(2) O(13) C(24) 158.6(4) yes
O(9) Ru(2) N(2) C(3) -145.3(3) yes
O(9) Ru(2) N(2) C(8) 94.9(3) yes
O(9) Ru(2) N(2) C(10) -23.9(3) yes
O(9) C(11) C(10) N(2) -22.8(6) yes
O(9) C(11) C(10) H(12) -145.7 no
O(9) C(11) C(10) H(13) 96.8 no
O(10) Ru(1) O(1) C(1) -86.2(3) yes
O(10) Ru(1) O(3) C(5) 62(1) yes
O(10) Ru(1) O(5) C(7) 77.4(3) yes
O(10) Ru(1) O(12) C(24) -65.1(4) yes
O(10) Ru(1) N(1) C(2) 59.7(3) yes
O(10) Ru(1) N(1) C(4) -179.8(3) yes
O(10) Ru(1) N(1) C(6) -60.2(3) yes
O(10) C(12) C(13) C(14) 140.5(5) yes
O(10) C(12) C(13) H(14) -99.2 no
O(10) C(12) C(13) H(15) 15.8 no
O(11) Ru(2) O(1) C(1) 85.2(3) yes
O(11) Ru(2) O(7) C(9) -65(1) yes
O(11) Ru(2) O(9) C(11) -80.2(3) yes
O(11) Ru(2) O(13) C(24) 73.3(4) yes
O(11) Ru(2) N(2) C(3) -60.3(3) yes
O(11) Ru(2) N(2) C(8) 179.9(3) yes
O(11) Ru(2) N(2) C(10) 61.1(3) yes
O(11) C(12) C(13) C(14) -44.4(8) yes
O(11) C(12) C(13) H(14) 75.8 no
O(11) C(12) C(13) H(15) -169.1 no
O(12) Ru(1) O(1) C(1) -176.2(3) yes
O(12) Ru(1) O(3) C(5) 171.4(3) yes
O(12) Ru(1) O(5) C(7) 167.4(3) yes
O(12) Ru(1) O(10) C(12) 72.9(4) yes
O(12) Ru(1) N(1) C(2) -146(1) yes
O(12) Ru(1) N(1) C(4) -26(2) yes
O(12) Ru(1) N(1) C(6) 93(1) yes
O(12) C(24) C(25) C(26) -83.6(5) yes
O(12) C(24) C(25) H(23) 38.4 no
O(12) C(24) C(25) H(24) 155.8 no
O(13) Ru(2) O(1) C(1) 174.0(3) yes
O(13) Ru(2) O(7) C(9) -169.8(3) yes
O(13) Ru(2) O(9) C(11) -169.3(3) yes
O(13) Ru(2) O(11) C(12) -73.1(4) yes
O(13) Ru(2) N(2) C(3) -179(1) yes
O(13) Ru(2) N(2) C(8) 60(1) yes
O(13) Ru(2) N(2) C(10) -58(1) yes
O(13) C(24) C(25) C(26) 94.8(5) yes
O(13) C(24) C(25) H(23) -143.2 no
O(13) C(24) C(25) H(24) -25.8 no
O(14) H(36) C(36) C(37) 10(1) no
O(14) H(36) C(36) H(33) 140.4 no
O(14) H(36) C(36) H(34) -112.3 no
O(14) H(36) C(36) H(35) 24.2 no
N(1) Ru(1) O(1) C(1) 7.3(3) yes
N(1) Ru(1) O(3) C(5) -7.0(3) yes
N(1) Ru(1) O(5) C(7) -16.4(3) yes
N(1) Ru(1) O(10) C(12) -108.9(4) yes
N(1) Ru(1) O(12) C(24) 141(1) yes
N(1) C(2) C(1) C(3) -157.8(3) yes
N(1) C(2) C(1) H(1) 81.9 no
N(2) Ru(2) O(1) C(1) -8.1(3) yes
N(2) Ru(2) O(7) C(9) 6.4(3) yes
N(2) Ru(2) O(9) C(11) 13.3(3) yes
N(2) Ru(2) O(11) C(12) 111.0(4) yes
N(2) Ru(2) O(13) C(24) -167(1) yes
N(2) C(3) C(1) C(2) 156.3(4) yes
N(2) C(3) C(1) H(1) -83.5 no
C(1) C(2) N(1) C(4) -75.0(4) yes
C(1) C(2) N(1) C(6) 157.5(4) yes
C(1) C(3) N(2) C(8) 75.8(4) yes
C(1) C(3) N(2) C(10) -156.6(4) yes
C(2) N(1) C(4) C(5) 128.6(4) yes
C(2) N(1) C(4) H(6) -110.5 no
C(2) N(1) C(4) H(7) 6.8 no
C(2) N(1) C(6) C(7) -143.6(4) yes
C(2) N(1) C(6) H(8) -22.2 no
C(2) N(1) C(6) H(9) 96.4 no
C(2) C(1) C(3) H(4) 36.2 no
C(2) C(1) C(3) H(5) -82.1 no
C(3) N(2) C(8) C(9) -131.4(4) yes
C(3) N(2) C(8) H(10) -10.6 no
C(3) N(2) C(8) H(11) 105.9 no
C(3) N(2) C(10) C(11) 145.7(4) yes
C(3) N(2) C(10) H(12) -92.0 no
C(3) N(2) C(10) H(13) 26.7 no
C(3) C(1) C(2) H(2) 79.9 no
C(3) C(1) C(2) H(3) -38.0 no
C(4) N(1) C(2) H(2) 46.3 no
C(4) N(1) C(2) H(3) 166.0 no
C(4) N(1) C(6) C(7) 88.6(5) yes
C(4) N(1) C(6) H(8) -150.0 no
C(4) N(1) C(6) H(9) -31.5 no
C(5) C(4) N(1) C(6) -103.2(4) yes
C(6) N(1) C(2) H(2) -81.1 no
C(6) N(1) C(2) H(3) 38.5 no
C(6) N(1) C(4) H(6) 17.7 no
C(6) N(1) C(4) H(7) 134.9 no
C(8) N(2) C(3) H(4) -164.9 no
C(8) N(2) C(3) H(5) -45.1 no
C(8) N(2) C(10) C(11) -86.3(5) yes
C(8) N(2) C(10) H(12) 36.0 no
C(8) N(2) C(10) H(13) 154.7 no
C(9) C(8) N(2) C(10) 99.2(4) yes
C(10) N(2) C(3) H(4) -37.3 no
C(10) N(2) C(3) H(5) 82.6 no
C(10) N(2) C(8) H(10) -140.0 no
C(10) N(2) C(8) H(11) -23.6 no
C(12) C(13) C(14) C(15) 115.8(7) yes
C(12) C(13) C(14) C(23) -69.6(8) yes
C(13) C(14) C(15) C(16) 173.6(6) yes
C(13) C(14) C(15) H(16) -7.3 no
C(13) C(14) C(23) C(22) -174.0(8) yes
C(13) C(14) C(23) H(22) 7.0 no
C(14) C(15) C(16) C(17) -177.2(8) yes
C(14) C(15) C(16) C(21) 0(1) yes
C(14) C(23) C(22) C(21) 0(1) yes
C(14) C(23) C(22) H(21) -179.9 no
C(15) C(14) C(13) H(14) -4.6 no
C(15) C(14) C(13) H(15) -119.6 no
C(15) C(14) C(23) C(22) 0(1) yes
C(15) C(14) C(23) H(22) -178.4 no
C(15) C(16) C(17) C(18) 176.8(9) yes
C(15) C(16) C(17) H(17) -4.4 no
C(15) C(16) C(21) C(20) -176.5(7) yes
C(15) C(16) C(21) C(22) 0(1) yes
C(16) C(15) C(14) C(23) 0(1) yes
C(16) C(17) C(18) C(19) 0(1) yes
C(16) C(17) C(18) H(18) 175.6 no
C(16) C(21) C(20) C(19) -1(1) yes
C(16) C(21) C(20) H(20) -179.6 no
C(16) C(21) C(22) C(23) -1(1) yes
C(16) C(21) C(22) H(21) 179.2 no
C(17) C(16) C(15) H(16) 3.8 no
C(17) C(16) C(21) C(20) 0(1) yes
C(17) C(16) C(21) C(22) 178.1(9) yes
C(17) C(18) C(19) C(20) -1(1) yes
C(17) C(18) C(19) H(19) -174.5 no
C(18) C(17) C(16) C(21) 0(1) yes
C(18) C(19) C(20) C(21) 1(1) yes
C(18) C(19) C(20) H(20) 179.8 no
C(19) C(18) C(17) H(17) -178.2 no
C(19) C(20) C(21) C(22) -178.6(9) yes
C(20) C(19) C(18) H(18) -176.0 no
C(20) C(21) C(22) C(23) 176.1(9) yes
C(20) C(21) C(22) H(21) -3.7 no
C(21) C(16) C(15) H(16) -178.8 no
C(21) C(16) C(17) H(17) 178.3 no
C(21) C(20) C(19) H(19) 174.8 no
C(21) C(22) C(23) H(22) 179.4 no
C(22) C(21) C(20) H(20) 3.1 no
C(23) C(14) C(13) H(14) 170.0 no
C(23) C(14) C(13) H(15) 55.0 no
C(23) C(14) C(15) H(16) 178.1 no
C(24) C(25) C(26) C(27) -108.5(5) yes
C(24) C(25) C(26) C(35) 76.0(5) yes
C(25) C(26) C(27) C(28) -173.3(4) yes
C(25) C(26) C(27) H(25) 6.0 no
C(25) C(26) C(35) C(34) 172.8(5) yes
C(25) C(26) C(35) H(31) -7.2 no
C(26) C(27) C(28) C(29) 177.3(5) yes
C(26) C(27) C(28) C(33) 0.4(7) yes
C(26) C(35) C(34) C(33) 0.6(9) yes
C(26) C(35) C(34) H(30) -178.4 no
C(27) C(26) C(25) H(23) 130.7 no
C(27) C(26) C(25) H(24) 10.8 no
C(27) C(26) C(35) C(34) -2.8(8) yes
C(27) C(26) C(35) H(31) 177.2 no
C(27) C(28) C(29) C(30) -177.6(6) yes
C(27) C(28) C(29) H(26) 1.9 no
C(27) C(28) C(33) C(32) 177.3(5) yes
C(27) C(28) C(33) C(34) -2.6(8) yes
C(28) C(27) C(26) C(35) 2.3(7) yes
C(28) C(29) C(30) C(31) 0(1) yes
C(28) C(29) C(30) H(27) -178.7 no
C(28) C(33) C(32) C(31) 0.7(10) yes
C(28) C(33) C(32) H(29) -177.2 no
C(28) C(33) C(34) C(35) 2.1(9) yes
C(28) C(33) C(34) H(30) -178.9 no
C(29) C(28) C(27) H(25) -2.1 no
C(29) C(28) C(33) C(32) 0.4(8) yes
C(29) C(28) C(33) C(34) -179.5(5) yes
C(29) C(30) C(31) C(32) 1(1) yes
C(29) C(30) C(31) H(28) -176.4 no
C(30) C(29) C(28) C(33) -0.8(9) yes
C(30) C(31) C(32) C(33) -1(1) yes
C(30) C(31) C(32) H(29) 176.4 no
C(31) C(30) C(29) H(26) -179.5 no
C(31) C(32) C(33) C(34) -179.4(7) yes
C(32) C(31) C(30) H(27) 179.8 no
C(32) C(33) C(34) C(35) -177.8(6) yes
C(32) C(33) C(34) H(30) 1.2 no
C(33) C(28) C(27) H(25) -178.9 no
C(33) C(28) C(29) H(26) 178.8 no
C(33) C(32) C(31) H(28) 175.9 no
C(33) C(34) C(35) H(31) -179.4 no
C(34) C(33) C(32) H(29) 2.7 no
C(35) C(26) C(25) H(23) -44.9 no
C(35) C(26) C(25) H(24) -164.7 no
C(35) C(26) C(27) H(25) -178.4 no
C(36) O(14) C(37) H(37) 47.6 no
C(36) O(14) C(37) H(38) 170.3 no
C(36) O(14) C(37) H(39) -65.3 no
C(36) C(37) O(14) H(32) -120.5 no
C(36) C(37) O(14) H(36) 8.2 no
C(36) H(36) O(14) C(37) -12(1) no
C(36) H(36) O(14) H(32) 62.3 no
C(37) O(14) C(36) H(33) 124.7 no
C(37) O(14) C(36) H(34) -116.4 no
C(37) O(14) C(36) H(35) 2.9 no
C(37) O(14) C(36) H(36) 167.4 no
C(37) C(36) O(14) H(32) 56.4 no
C(37) C(36) O(14) H(36) -167.4 no
H(1) C(1) C(2) H(2) -40.4 no
H(1) C(1) C(2) H(3) -158.3 no
H(1) C(1) C(3) H(4) 156.3 no
H(1) C(1) C(3) H(5) 38.0 no
H(17) C(17) C(18) H(18) -3.1 no
H(18) C(18) C(19) H(19) 10.5 no
H(19) C(19) C(20) H(20) -6.7 no
H(21) C(22) C(23) H(22) -0.9 no
H(26) C(29) C(30) H(27) 1.8 no
H(27) C(30) C(31) H(28) 2.2 no
H(28) C(31) C(32) H(29) -6.2 no
H(30) C(34) C(35) H(31) 1.6 no
H(32) O(14) C(36) H(33) -178.9 no
H(32) O(14) C(36) H(34) -59.9 no
H(32) O(14) C(36) H(35) 59.3 no
H(32) O(14) C(36) H(36) -136.2 no
H(32) O(14) C(37) H(37) -72.9 no
H(32) O(14) C(37) H(38) 49.8 no
H(32) O(14) C(37) H(39) 174.2 no
H(33) C(36) O(14) H(36) -42.7 no
H(34) C(36) O(14) H(36) 76.2 no
H(35) C(36) O(14) H(36) -164.5 no
H(36) O(14) C(37) H(37) 55.8 no
H(36) O(14) C(37) H(38) 178.5 no
H(36) O(14) C(37) H(39) -57.1 no
